data_7122639
loop_
_publ_author_name
'Xiao, Wen-Jing'
'Zhou, Quan-Quan'
'D\"usel, Simon Josef'
'Lu, Liang-Qiu'
'K\"onig, Burkhard'

_publ_section_title
;
 Alkenylation of unactivated alkyl bromides through visible light
 photocatalysis
;
_journal_name_full 'Chemical Communications'
_journal_paper_doi 10.1039/C8CC08362B
_journal_year 2018
_chemical_formula_moiety '0.5(C33 H40 O)'
_chemical_formula_sum 'C16.5 H20 O0.5'
_chemical_formula_weight 226.32
_space_group_crystal_system orthorhombic
_space_group_IT_number 19
_space_group_name_Hall 'P 2ac 2ab'
_space_group_name_H-M_alt 'P 21 21 21'
_symmetry_space_group_name_Hall 'P 2ac 2ab'
_symmetry_space_group_name_H-M 'P 21 21 21'
_atom_sites_solution_hydrogens geom
_audit_block_doi 10.5517/ccdc.csd.cc21352f
_audit_creation_date 2018-11-19
_audit_creation_method
;
Olex2 1.2
(compiled 2017.03.28 svn.r3405 for OlexSys, GUI svn.r5337)
;
_audit_update_record
;
2018-11-19 deposited with the CCDC.
2018-11-23 downloaded from the CCDC.
;
_cell_angle_alpha 90
_cell_angle_beta 90
_cell_angle_gamma 90
_cell_formula_units_Z 8
_cell_length_a 8.658(2)
_cell_length_b 11.271(3)
_cell_length_c 27.041(6)
_cell_measurement_reflns_used 2381
_cell_measurement_temperature 297.15(10)
_cell_measurement_theta_max 24.812
_cell_measurement_theta_min 2.469
_cell_volume 2638.8(11)
_computing_cell_refinement 'SAINT v7.68A (Bruker, 2009)'
_computing_data_collection 'SMART (Bruker, 2009)'
_computing_data_reduction 'SAINT v7.68A (Bruker, 2009)'
_computing_molecular_graphics 'Olex2 (Dolomanov et al., 2009)'
_computing_publication_material 'Olex2 (Dolomanov et al., 2009)'
_computing_structure_refinement 'ShelXL (Sheldrick, 2015)'
_computing_structure_solution 'ShelXT (Sheldrick, 2015)'
_diffrn_ambient_temperature 297.15(10)
_diffrn_measured_fraction_theta_full 0.999
_diffrn_measured_fraction_theta_max 0.996
_diffrn_measurement_device_type 'Bruker APEX-II CCD'
_diffrn_radiation_type MoK\a
_diffrn_radiation_wavelength 0.71073
_diffrn_reflns_av_R_equivalents 0.0655
_diffrn_reflns_av_unetI/netI 0.0652
_diffrn_reflns_Laue_measured_fraction_full 0.999
_diffrn_reflns_Laue_measured_fraction_max 0.996
_diffrn_reflns_limit_h_max 10
_diffrn_reflns_limit_h_min -10
_diffrn_reflns_limit_k_max 14
_diffrn_reflns_limit_k_min -14
_diffrn_reflns_limit_l_max 33
_diffrn_reflns_limit_l_min -31
_diffrn_reflns_number 21025
_diffrn_reflns_point_group_measured_fraction_full 0.999
_diffrn_reflns_point_group_measured_fraction_max 0.997
_diffrn_reflns_theta_full 25.242
_diffrn_reflns_theta_max 26.534
_diffrn_reflns_theta_min 1.958
_exptl_absorpt_coefficient_mu 0.066
_exptl_absorpt_correction_T_max 0.7454
_exptl_absorpt_correction_T_min 0.6230
_exptl_absorpt_correction_type multi-scan
_exptl_absorpt_process_details
;
SADABS-2008/1 (Bruker,2008) was used for absorption correction.
wR2(int) was 0.1465 before and 0.0652 after correction.
The Ratio of minimum to maximum transmission is 0.8358.
The \l/2 correction factor is 0.0015.
;
_exptl_crystal_colour colourless
_exptl_crystal_colour_primary colourless
_exptl_crystal_density_diffrn 1.139
_exptl_crystal_description block
_exptl_crystal_F_000 984
_exptl_crystal_size_max 0.12
_exptl_crystal_size_mid 0.1
_exptl_crystal_size_min 0.1
_refine_diff_density_max 0.116
_refine_diff_density_min -0.105
_refine_diff_density_rms 0.025
_refine_ls_abs_structure_details
;
 Refined as an inversion twin.
;
_refine_ls_abs_structure_Flack 4(3)
_refine_ls_extinction_coef 0.0065(10)
_refine_ls_extinction_expression Fc^*^=kFc[1+0.001xFc^2^\l^3^/sin(2\q)]^-1/4^
_refine_ls_extinction_method 'SHELXL-2018/1 (Sheldrick 2018)'
_refine_ls_goodness_of_fit_ref 0.948
_refine_ls_hydrogen_treatment constr
_refine_ls_matrix_type full
_refine_ls_number_parameters 311
_refine_ls_number_reflns 5463
_refine_ls_number_restraints 0
_refine_ls_restrained_S_all 0.948
_refine_ls_R_factor_all 0.0960
_refine_ls_R_factor_gt 0.0457
_refine_ls_shift/su_max 0.000
_refine_ls_shift/su_mean 0.000
_refine_ls_structure_factor_coef Fsqd
_refine_ls_weighting_details 'w=1/[\s^2^(Fo^2^)+(0.0465P)^2^] where P=(Fo^2^+2Fc^2^)/3'
_refine_ls_weighting_scheme calc
_refine_ls_wR_factor_gt 0.0950
_refine_ls_wR_factor_ref 0.1140
_reflns_Friedel_coverage 0.758
_reflns_Friedel_fraction_full 1.000
_reflns_Friedel_fraction_max 0.997
_reflns_number_gt 3079
_reflns_number_total 5463
_reflns_threshold_expression 'I > 2\s(I)'
_cod_data_source_file c8cc08362b2.cif
_cod_data_source_block mo_180515e_0m
_cod_original_formula_sum 'C16.50 H20 O0.50'
_cod_database_code 7122639
_shelx_shelxl_version_number 2018/1
_shelx_space_group_comment
;
The symmetry employed for this shelxl refinement is uniquely defined
by the following loop, which should always be used as a source of
symmetry information in preference to the above space-group names.
They are only intended as comments.
;
_shelx_estimated_absorpt_t_max 0.993
_shelx_estimated_absorpt_t_min 0.992
_olex2_refinement_description
;
1. Twinned data refinement
 Scales: -3(3)
 4(3)
2. Fixed Uiso
 At 1.2 times of:
  All C(H) groups, All C(H,H) groups
 At 1.5 times of:
  All C(H,H,H) groups
3.a Ternary CH refined with riding coordinates:
 C15(H15), C17(H17), C20(H20), C21(H21), C28(H28)
3.b Secondary CH2 refined with riding coordinates:
 C16(H16A,H16B), C18(H18A,H18B), C19(H19A,H19B), C22(H22A,H22B), C23(H23A,
 H23B), C26(H26A,H26B), C27(H27A,H27B), C30(H30A,H30B), C31(H31A,H31B)
3.c Aromatic/amide H refined with riding coordinates:
 C2(H2), C3(H3), C4(H4), C5(H5), C6(H6), C9(H9), C10(H10), C11(H11), C12(H12),
 C13(H13), C14(H14)
3.d Idealised Me refined as rotating group:
 C32(H32A,H32B,H32C), C33(H33A,H33B,H33C)
;
_olex2_submission_special_instructions 'No special instructions were received'

loop_
_space_group_symop_operation_xyz
'x, y, z'
'-x+1/2, -y, z+1/2'
'x+1/2, -y+1/2, -z'
'-x, y+1/2, -z+1/2'

loop_
_atom_site_label
_atom_site_type_symbol
_atom_site_fract_x
_atom_site_fract_y
_atom_site_fract_z
_atom_site_U_iso_or_equiv
_atom_site_adp_type
_atom_site_occupancy
_atom_site_site_symmetry_order
_atom_site_calc_flag
_atom_site_refinement_flags_posn
O1 O -0.9960(3) -0.5635(2) -0.69615(10) 0.0941(9) Uani 1 1 d .
C1 C -0.0672(4) -0.5826(3) -1.03991(11) 0.0546(8) Uani 1 1 d .
C2 C -0.1135(4) -0.6978(3) -1.03155(13) 0.0690(10) Uani 1 1 d .
H2 H -0.083176 -0.735711 -1.002583 0.083 Uiso 1 1 calc R
C3 C -0.2038(5) -0.7582(3) -1.06524(15) 0.0820(12) Uani 1 1 d .
H3 H -0.234823 -0.835649 -1.058814 0.098 Uiso 1 1 calc R
C4 C -0.2471(5) -0.7038(4) -1.10777(16) 0.0834(11) Uani 1 1 d .
H4 H -0.307921 -0.744221 -1.130564 0.100 Uiso 1 1 calc R
C5 C -0.2022(4) -0.5905(4) -1.11729(14) 0.0784(11) Uani 1 1 d .
H5 H -0.231879 -0.553688 -1.146550 0.094 Uiso 1 1 calc R
C6 C -0.1121(4) -0.5302(3) -1.08330(12) 0.0673(9) Uani 1 1 d .
H6 H -0.081488 -0.452768 -1.090035 0.081 Uiso 1 1 calc R
C7 C 0.0291(4) -0.5188(3) -1.00309(12) 0.0547(8) Uani 1 1 d .
C8 C 0.1869(4) -0.4810(3) -1.01848(11) 0.0578(9) Uani 1 1 d .
C9 C 0.2665(4) -0.5432(3) -1.05461(14) 0.0752(11) Uani 1 1 d .
H9 H 0.219049 -0.606988 -1.070273 0.090 Uiso 1 1 calc R
C10 C 0.4137(5) -0.5124(4) -1.06755(16) 0.0943(12) Uani 1 1 d .
H10 H 0.465896 -0.556388 -1.091370 0.113 Uiso 1 1 calc R
C11 C 0.4851(5) -0.4173(4) -1.04576(17) 0.0913(13) Uani 1 1 d .
H11 H 0.584858 -0.396232 -1.054978 0.110 Uiso 1 1 calc R
C12 C 0.4093(5) -0.3542(3) -1.01067(15) 0.0810(11) Uani 1 1 d .
H12 H 0.457536 -0.290016 -0.995561 0.097 Uiso 1 1 calc R
C13 C 0.2606(4) -0.3849(3) -0.99727(13) 0.0663(9) Uani 1 1 d .
H13 H 0.209126 -0.340043 -0.973557 0.080 Uiso 1 1 calc R
C14 C -0.0211(4) -0.4990(3) -0.95742(13) 0.0642(9) Uani 1 1 d .
H14 H 0.051336 -0.467225 -0.935766 0.077 Uiso 1 1 calc R
C15 C -0.1773(4) -0.5207(3) -0.93593(11) 0.0591(8) Uani 1 1 d .
H15 H -0.245938 -0.548517 -0.962291 0.071 Uiso 1 1 calc R
C16 C -0.2413(4) -0.4039(3) -0.91542(12) 0.0650(9) Uani 1 1 d .
H16A H -0.165678 -0.369576 -0.893153 0.078 Uiso 1 1 calc R
H16B H -0.255973 -0.348830 -0.942596 0.078 Uiso 1 1 calc R
C17 C -0.3928(4) -0.4176(2) -0.88806(11) 0.0553(8) Uani 1 1 d .
H17 H -0.466876 -0.450189 -0.911875 0.066 Uiso 1 1 calc R
C18 C -0.4567(5) -0.2989(3) -0.87172(12) 0.0731(11) Uani 1 1 d .
H18A H -0.384167 -0.261954 -0.849137 0.088 Uiso 1 1 calc R
H18B H -0.466993 -0.247679 -0.900353 0.088 Uiso 1 1 calc R
C19 C -0.6119(5) -0.3100(3) -0.84653(12) 0.0733(11) Uani 1 1 d .
H19A H -0.688524 -0.335026 -0.870521 0.088 Uiso 1 1 calc R
H19B H -0.642725 -0.233085 -0.833819 0.088 Uiso 1 1 calc R
C20 C -0.6067(4) -0.3993(2) -0.80411(10) 0.0508(8) Uani 1 1 d .
H20 H -0.533468 -0.369557 -0.779400 0.061 Uiso 1 1 calc R
C21 C -0.7617(4) -0.4149(2) -0.77894(11) 0.0545(8) Uani 1 1 d .
H21 H -0.832424 -0.446650 -0.803954 0.065 Uiso 1 1 calc R
C22 C -0.8415(4) -0.3063(3) -0.75627(13) 0.0687(10) Uani 1 1 d .
H22A H -0.768361 -0.257583 -0.738213 0.082 Uiso 1 1 calc R
H22B H -0.890587 -0.258438 -0.781590 0.082 Uiso 1 1 calc R
C23 C -0.9609(4) -0.3604(3) -0.72159(13) 0.0749(10) Uani 1 1 d .
H23A H -0.960021 -0.319834 -0.689959 0.090 Uiso 1 1 calc R
H23B H -1.063493 -0.353997 -0.735737 0.090 Uiso 1 1 calc R
C24 C -0.9168(4) -0.4886(3) -0.71519(12) 0.0662(9) Uani 1 1 d .
C25 C -0.7573(4) -0.5047(2) -0.73720(10) 0.0518(8) Uani 1 1 d .
C26 C -0.7172(4) -0.6249(2) -0.75831(12) 0.0620(9) Uani 1 1 d .
H26A H -0.796184 -0.648989 -0.781681 0.074 Uiso 1 1 calc R
H26B H -0.713769 -0.683082 -0.731918 0.074 Uiso 1 1 calc R
C27 C -0.5606(4) -0.6200(2) -0.78432(11) 0.0595(9) Uani 1 1 d .
H27A H -0.542397 -0.695447 -0.800564 0.071 Uiso 1 1 calc R
H27B H -0.480559 -0.609530 -0.759597 0.071 Uiso 1 1 calc R
C28 C -0.5462(4) -0.5203(2) -0.82286(11) 0.0491(8) Uani 1 1 d .
H28 H -0.613961 -0.542932 -0.850324 0.059 Uiso 1 1 calc R
C29 C -0.3823(3) -0.5081(2) -0.84524(10) 0.0472(7) Uani 1 1 d .
C30 C -0.3274(4) -0.6247(2) -0.86801(11) 0.0552(8) Uani 1 1 d .
H30A H -0.405196 -0.652825 -0.891001 0.066 Uiso 1 1 calc R
H30B H -0.317242 -0.683441 -0.842005 0.066 Uiso 1 1 calc R
C31 C -0.1728(4) -0.6140(3) -0.89530(12) 0.0630(9) Uani 1 1 d .
H31A H -0.092584 -0.593607 -0.871754 0.076 Uiso 1 1 calc R
H31B H -0.146675 -0.690220 -0.909721 0.076 Uiso 1 1 calc R
C32 C -0.6461(4) -0.4715(3) -0.69496(11) 0.0635(9) Uani 1 1 d .
H32A H -0.675096 -0.395902 -0.681501 0.095 Uiso 1 1 calc GR
H32B H -0.542591 -0.467219 -0.707529 0.095 Uiso 1 1 calc GR
H32C H -0.651413 -0.530761 -0.669509 0.095 Uiso 1 1 calc GR
C33 C -0.2658(4) -0.4683(3) -0.80586(11) 0.0610(9) Uani 1 1 d .
H33A H -0.251479 -0.530834 -0.782204 0.091 Uiso 1 1 calc GR
H33B H -0.304205 -0.398885 -0.789360 0.091 Uiso 1 1 calc GR
H33C H -0.168909 -0.450288 -0.821382 0.091 Uiso 1 1 calc GR

loop_
_atom_site_aniso_label
_atom_site_aniso_U_11
_atom_site_aniso_U_22
_atom_site_aniso_U_33
_atom_site_aniso_U_23
_atom_site_aniso_U_13
_atom_site_aniso_U_12
O1 0.092(2) 0.0871(18) 0.104(2) -0.0195(15) 0.0300(17) -0.0257(16)
C1 0.053(2) 0.0588(19) 0.0517(19) 0.0009(16) 0.0101(18) 0.0026(16)
C2 0.082(3) 0.066(2) 0.059(2) -0.0035(17) 0.006(2) -0.007(2)
C3 0.088(3) 0.080(3) 0.078(3) -0.014(2) 0.018(3) -0.018(2)
C4 0.061(3) 0.109(3) 0.081(3) -0.026(3) 0.006(2) -0.015(2)
C5 0.064(3) 0.108(3) 0.064(2) 0.003(2) -0.004(2) 0.001(2)
C6 0.063(2) 0.078(2) 0.061(2) 0.0109(19) -0.001(2) -0.0056(19)
C7 0.055(2) 0.0554(18) 0.054(2) 0.0058(16) 0.0045(17) 0.0036(16)
C8 0.055(2) 0.060(2) 0.058(2) 0.0123(17) 0.0011(18) 0.0035(17)
C9 0.063(3) 0.085(2) 0.078(3) -0.005(2) 0.006(2) -0.001(2)
C10 0.064(3) 0.115(3) 0.104(3) -0.010(3) 0.024(3) 0.002(3)
C11 0.054(3) 0.112(3) 0.107(3) 0.015(3) 0.010(3) -0.005(2)
C12 0.065(3) 0.084(3) 0.094(3) 0.019(2) -0.010(3) -0.012(2)
C13 0.064(3) 0.062(2) 0.073(2) 0.0073(17) -0.001(2) 0.0009(19)
C14 0.060(2) 0.072(2) 0.060(2) 0.0000(17) 0.0003(19) -0.0060(18)
C15 0.063(2) 0.0607(19) 0.0539(19) -0.0027(16) 0.0054(18) -0.0009(17)
C16 0.080(3) 0.056(2) 0.058(2) 0.0088(15) 0.009(2) -0.0042(19)
C17 0.070(2) 0.0452(17) 0.0504(18) 0.0053(13) 0.0017(18) 0.0025(16)
C18 0.105(3) 0.0461(18) 0.068(2) 0.0173(16) 0.018(2) 0.0132(19)
C19 0.102(3) 0.0510(19) 0.067(2) 0.0092(16) 0.011(2) 0.0253(19)
C20 0.062(2) 0.0386(15) 0.0514(18) -0.0002(12) -0.0022(17) 0.0045(14)
C21 0.063(2) 0.0477(16) 0.0527(19) -0.0105(14) -0.0089(18) 0.0064(16)
C22 0.075(3) 0.060(2) 0.071(2) -0.0025(17) 0.002(2) 0.0188(18)
C23 0.065(2) 0.082(3) 0.078(2) -0.022(2) 0.000(2) 0.009(2)
C24 0.073(3) 0.069(2) 0.057(2) -0.0194(18) -0.002(2) -0.007(2)
C25 0.056(2) 0.0476(17) 0.0514(19) -0.0079(14) 0.0006(17) -0.0013(15)
C26 0.078(3) 0.0461(17) 0.062(2) -0.0035(15) 0.0110(19) -0.0068(17)
C27 0.075(2) 0.0385(16) 0.066(2) -0.0022(14) 0.008(2) 0.0051(15)
C28 0.061(2) 0.0363(15) 0.0500(17) -0.0004(12) -0.0041(16) 0.0013(14)
C29 0.0562(19) 0.0368(15) 0.0486(16) 0.0008(13) -0.0010(16) -0.0007(14)
C30 0.065(2) 0.0415(16) 0.0588(19) 0.0019(14) 0.0062(18) 0.0033(14)
C31 0.069(2) 0.052(2) 0.067(2) -0.0026(16) 0.0087(19) 0.0045(16)
C32 0.074(3) 0.063(2) 0.0535(19) -0.0028(16) -0.0074(19) -0.0025(17)
C33 0.067(2) 0.0550(18) 0.061(2) -0.0016(15) -0.0073(19) -0.0006(16)

loop_
_atom_type_symbol
_atom_type_description
_atom_type_scat_dispersion_real
_atom_type_scat_dispersion_imag
_atom_type_scat_source
C C 0.0033 0.0016 'International Tables Vol C Tables 4.2.6.8 and 6.1.1.4'
H H 0.0000 0.0000 'International Tables Vol C Tables 4.2.6.8 and 6.1.1.4'
O O 0.0106 0.0060 'International Tables Vol C Tables 4.2.6.8 and 6.1.1.4'

loop_
_geom_angle_atom_site_label_1
_geom_angle_atom_site_label_2
_geom_angle_atom_site_label_3
_geom_angle
C2 C1 C7 120.6(3)
C6 C1 C2 117.7(3)
C6 C1 C7 121.7(3)
C1 C2 H2 119.3
C1 C2 C3 121.4(3)
C3 C2 H2 119.3
C2 C3 H3 120.2
C4 C3 C2 119.6(4)
C4 C3 H3 120.2
C3 C4 H4 119.8
C3 C4 C5 120.4(4)
C5 C4 H4 119.8
C4 C5 H5 120.1
C4 C5 C6 119.8(4)
C6 C5 H5 120.1
C1 C6 C5 121.1(3)
C1 C6 H6 119.4
C5 C6 H6 119.4
C1 C7 C8 117.8(3)
C14 C7 C1 121.4(3)
C14 C7 C8 120.8(3)
C9 C8 C7 120.5(3)
C13 C8 C7 122.1(3)
C13 C8 C9 117.3(3)
C8 C9 H9 119.5
C10 C9 C8 121.0(4)
C10 C9 H9 119.5
C9 C10 H10 119.7
C9 C10 C11 120.6(4)
C11 C10 H10 119.7
C10 C11 H11 120.2
C12 C11 C10 119.5(4)
C12 C11 H11 120.2
C11 C12 H12 119.9
C11 C12 C13 120.2(4)
C13 C12 H12 119.9
C8 C13 C12 121.2(4)
C8 C13 H13 119.4
C12 C13 H13 119.4
C7 C14 H14 115.4
C7 C14 C15 129.2(3)
C15 C14 H14 115.4
C14 C15 H15 108.6
C14 C15 C16 109.2(3)
C14 C15 C31 111.8(3)
C16 C15 H15 108.6
C31 C15 H15 108.6
C31 C15 C16 110.0(2)
C15 C16 H16A 108.8
C15 C16 H16B 108.8
H16A C16 H16B 107.7
C17 C16 C15 113.7(3)
C17 C16 H16A 108.8
C17 C16 H16B 108.8
C16 C17 H17 106.5
C16 C17 C29 112.5(3)
C18 C17 C16 111.6(3)
C18 C17 H17 106.5
C18 C17 C29 112.7(2)
C29 C17 H17 106.5
C17 C18 H18A 109.1
C17 C18 H18B 109.1
H18A C18 H18B 107.8
C19 C18 C17 112.5(3)
C19 C18 H18A 109.1
C19 C18 H18B 109.1
C18 C19 H19A 109.3
C18 C19 H19B 109.3
C18 C19 C20 111.5(3)
H19A C19 H19B 108.0
C20 C19 H19A 109.3
C20 C19 H19B 109.3
C19 C20 H20 107.8
C19 C20 C28 110.2(2)
C21 C20 C19 112.8(3)
C21 C20 H20 107.8
C21 C20 C28 110.1(2)
C28 C20 H20 107.8
C20 C21 H21 106.6
C20 C21 C22 119.1(3)
C20 C21 C25 112.9(2)
C22 C21 H21 106.6
C25 C21 H21 106.6
C25 C21 C22 104.3(2)
C21 C22 H22A 111.1
C21 C22 H22B 111.1
H22A C22 H22B 109.0
C23 C22 C21 103.4(3)
C23 C22 H22A 111.1
C23 C22 H22B 111.1
C22 C23 H23A 110.4
C22 C23 H23B 110.4
H23A C23 H23B 108.6
C24 C23 C22 106.4(3)
C24 C23 H23A 110.4
C24 C23 H23B 110.4
O1 C24 C23 125.3(3)
O1 C24 C25 127.1(3)
C23 C24 C25 107.5(3)
C21 C25 C32 114.0(2)
C24 C25 C21 100.9(3)
C24 C25 C32 104.4(2)
C26 C25 C21 108.8(2)
C26 C25 C24 117.7(3)
C26 C25 C32 110.8(3)
C25 C26 H26A 109.6
C25 C26 H26B 109.6
C25 C26 C27 110.2(2)
H26A C26 H26B 108.1
C27 C26 H26A 109.6
C27 C26 H26B 109.6
C26 C27 H27A 108.7
C26 C27 H27B 108.7
C26 C27 C28 114.2(3)
H27A C27 H27B 107.6
C28 C27 H27A 108.7
C28 C27 H27B 108.7
C20 C28 H28 106.0
C20 C28 C29 111.1(2)
C27 C28 C20 113.3(2)
C27 C28 H28 106.0
C27 C28 C29 113.8(2)
C29 C28 H28 106.0
C17 C29 C28 107.3(2)
C30 C29 C17 106.5(2)
C30 C29 C28 111.5(2)
C30 C29 C33 109.1(2)
C33 C29 C17 111.5(2)
C33 C29 C28 110.9(2)
C29 C30 H30A 108.9
C29 C30 H30B 108.9
C29 C30 C31 113.5(2)
H30A C30 H30B 107.7
C31 C30 H30A 108.9
C31 C30 H30B 108.9
C15 C31 C30 112.3(3)
C15 C31 H31A 109.1
C15 C31 H31B 109.1
C30 C31 H31A 109.1
C30 C31 H31B 109.1
H31A C31 H31B 107.9
C25 C32 H32A 109.5
C25 C32 H32B 109.5
C25 C32 H32C 109.5
H32A C32 H32B 109.5
H32A C32 H32C 109.5
H32B C32 H32C 109.5
C29 C33 H33A 109.5
C29 C33 H33B 109.5
C29 C33 H33C 109.5
H33A C33 H33B 109.5
H33A C33 H33C 109.5
H33B C33 H33C 109.5

loop_
_geom_bond_atom_site_label_1
_geom_bond_atom_site_label_2
_geom_bond_distance
O1 C24 1.203(4)
C1 C2 1.378(4)
C1 C6 1.369(4)
C1 C7 1.484(4)
C2 H2 0.9300
C2 C3 1.380(5)
C3 H3 0.9300
C3 C4 1.356(5)
C4 H4 0.9300
C4 C5 1.359(5)
C5 H5 0.9300
C5 C6 1.384(5)
C6 H6 0.9300
C7 C8 1.490(5)
C7 C14 1.328(4)
C8 C9 1.387(4)
C8 C13 1.382(5)
C9 H9 0.9300
C9 C10 1.366(5)
C10 H10 0.9300
C10 C11 1.371(6)
C11 H11 0.9300
C11 C12 1.355(5)
C12 H12 0.9300
C12 C13 1.382(5)
C13 H13 0.9300
C14 H14 0.9300
C14 C15 1.491(5)
C15 H15 0.9800
C15 C16 1.532(4)
C15 C31 1.522(4)
C16 H16A 0.9700
C16 H16B 0.9700
C16 C17 1.514(5)
C17 H17 0.9800
C17 C18 1.514(4)
C17 C29 1.545(4)
C18 H18A 0.9700
C18 H18B 0.9700
C18 C19 1.511(5)
C19 H19A 0.9700
C19 H19B 0.9700
C19 C20 1.527(4)
C20 H20 0.9800
C20 C21 1.515(4)
C20 C28 1.547(4)
C21 H21 0.9800
C21 C22 1.533(4)
C21 C25 1.516(4)
C22 H22A 0.9700
C22 H22B 0.9700
C22 C23 1.523(5)
C23 H23A 0.9700
C23 H23B 0.9700
C23 C24 1.505(5)
C24 C25 1.514(5)
C25 C26 1.511(4)
C25 C32 1.540(4)
C26 H26A 0.9700
C26 H26B 0.9700
C26 C27 1.529(5)
C27 H27A 0.9700
C27 H27B 0.9700
C27 C28 1.537(4)
C28 H28 0.9800
C28 C29 1.549(4)
C29 C30 1.528(4)
C29 C33 1.534(4)
C30 H30A 0.9700
C30 H30B 0.9700
C30 C31 1.533(4)
C31 H31A 0.9700
C31 H31B 0.9700
C32 H32A 0.9600
C32 H32B 0.9600
C32 H32C 0.9600
C33 H33A 0.9600
C33 H33B 0.9600
C33 H33C 0.9600

loop_
_geom_torsion_atom_site_label_1
_geom_torsion_atom_site_label_2
_geom_torsion_atom_site_label_3
_geom_torsion_atom_site_label_4
_geom_torsion
O1 C24 C25 C21 147.2(3)
O1 C24 C25 C26 29.0(5)
O1 C24 C25 C32 -94.3(4)
C1 C2 C3 C4 0.6(6)
C1 C7 C8 C9 -27.7(4)
C1 C7 C8 C13 153.3(3)
C1 C7 C14 C15 -7.5(5)
C2 C1 C6 C5 0.7(5)
C2 C1 C7 C8 116.9(3)
C2 C1 C7 C14 -61.1(4)
C2 C3 C4 C5 -0.1(6)
C3 C4 C5 C6 -0.2(6)
C4 C5 C6 C1 -0.1(6)
C6 C1 C2 C3 -0.9(5)
C6 C1 C7 C8 -62.5(4)
C6 C1 C7 C14 119.5(4)
C7 C1 C2 C3 179.6(3)
C7 C1 C6 C5 -179.9(3)
C7 C8 C9 C10 -177.2(3)
C7 C8 C13 C12 177.3(3)
C7 C14 C15 C16 -122.3(4)
C7 C14 C15 C31 115.7(4)
C8 C7 C14 C15 174.6(3)
C8 C9 C10 C11 -1.4(6)
C9 C8 C13 C12 -1.7(5)
C9 C10 C11 C12 0.7(7)
C10 C11 C12 C13 -0.6(6)
C11 C12 C13 C8 1.1(6)
C13 C8 C9 C10 1.8(5)
C14 C7 C8 C9 150.3(3)
C14 C7 C8 C13 -28.7(4)
C14 C15 C16 C17 -174.2(3)
C14 C15 C31 C30 172.0(3)
C15 C16 C17 C18 -176.0(3)
C15 C16 C17 C29 56.2(3)
C16 C15 C31 C30 50.5(4)
C16 C17 C18 C19 177.2(3)
C16 C17 C29 C28 -176.1(2)
C16 C17 C29 C30 -56.6(3)
C16 C17 C29 C33 62.2(3)
C17 C18 C19 C20 53.2(4)
C17 C29 C30 C31 57.4(3)
C18 C17 C29 C28 56.6(3)
C18 C17 C29 C30 176.1(3)
C18 C17 C29 C33 -65.1(4)
C18 C19 C20 C21 -178.5(3)
C18 C19 C20 C28 -54.9(4)
C19 C20 C21 C22 -57.9(4)
C19 C20 C21 C25 179.3(2)
C19 C20 C28 C27 -171.3(3)
C19 C20 C28 C29 59.1(3)
C20 C21 C22 C23 -162.7(3)
C20 C21 C25 C24 172.4(2)
C20 C21 C25 C26 -63.1(3)
C20 C21 C25 C32 61.1(3)
C20 C28 C29 C17 -58.7(3)
C20 C28 C29 C30 -174.9(2)
C20 C28 C29 C33 63.3(3)
C21 C20 C28 C27 -46.2(3)
C21 C20 C28 C29 -175.8(2)
C21 C22 C23 C24 15.1(4)
C21 C25 C26 C27 59.1(3)
C22 C21 C25 C24 41.7(3)
C22 C21 C25 C26 166.3(3)
C22 C21 C25 C32 -69.6(3)
C22 C23 C24 O1 -168.7(3)
C22 C23 C24 C25 10.9(3)
C23 C24 C25 C21 -32.5(3)
C23 C24 C25 C26 -150.7(3)
C23 C24 C25 C32 86.0(3)
C24 C25 C26 C27 173.1(3)
C25 C21 C22 C23 -35.7(3)
C25 C26 C27 C28 -52.4(3)
C26 C27 C28 C20 46.1(3)
C26 C27 C28 C29 174.2(2)
C27 C28 C29 C17 172.1(2)
C27 C28 C29 C30 55.8(3)
C27 C28 C29 C33 -65.9(3)
C28 C20 C21 C22 178.5(3)
C28 C20 C21 C25 55.7(3)
C28 C29 C30 C31 174.1(2)
C29 C17 C18 C19 -55.1(4)
C29 C30 C31 C15 -56.9(4)
C31 C15 C16 C17 -51.2(4)
C32 C25 C26 C27 -66.9(3)
C33 C29 C30 C31 -63.0(3)

loop_
_twin_individual_id
_twin_individual_mass_fraction_refined
1 -3(3)
2 4(3)
